data_7101659
loop_
_publ_author_name
'Comotti, Angiolina'
'Bracco, Silvia'
'Ferretti, Lisa'
'Mauri, Michele'
'Simonutti, Roberto'
'Sozzani, Piero'

_publ_section_title
;
 A single-crystal imprints macroscopic orientation on xenon atoms.
;
_journal_issue 4
_journal_name_full 'Chemical communications (Cambridge, England)'
_journal_page_first 350
_journal_page_last 352
_journal_paper_doi 10.1039/b612002d
_journal_year 2007
_chemical_formula_sum 'C18 H12 N3 O6 P3'
_chemical_formula_weight 459.23
_chemical_melting_point 249
_chemical_name_common tris-o-phenylenedioxyspirocyclotriphosphazene
_space_group_IT_number 176
_symmetry_cell_setting hexagonal
_symmetry_Int_Tables_number 176
_symmetry_space_group_name_Hall '-P 6c'
_symmetry_space_group_name_H-M 'P 63/m'
_atom_sites_solution_hydrogens geom
_atom_sites_solution_primary direct
_atom_sites_solution_secondary difmap
_cell_angle_alpha 90
_cell_angle_beta 90
_cell_angle_gamma 120
_cell_formula_units_Z 2
_cell_length_a 11.454(5)
_cell_length_b 11.454(5)
_cell_length_c 10.160(5)
_cell_measurement_reflns_used 266
_cell_measurement_temperature 298(2)
_cell_measurement_theta_max 28.14
_cell_measurement_theta_min 3.56
_cell_volume 1154.4(9)
_computing_cell_refinement CrysAlis
_computing_data_collection CrysAlis
_computing_data_reduction CrysAlis
_computing_molecular_graphics Diamond
_computing_publication_material 'SHELXL-97 (Sheldrick, 1997)'
_computing_structure_refinement 'SHELXL-97 (Sheldrick, 1997)'
_diffrn_ambient_temperature 296(2)
_diffrn_measured_fraction_theta_full 0.944
_diffrn_measured_fraction_theta_max 0.944
_diffrn_measurement_device_type 'Oxford Xcalibur'
_diffrn_measurement_method '\w scans'
_diffrn_radiation_monochromator graphite
_diffrn_radiation_source 'fine-focus sealed tube'
_diffrn_radiation_type MoK\a
_diffrn_radiation_wavelength 0.71069
_diffrn_reflns_av_R_equivalents 0.1693
_diffrn_reflns_av_sigmaI/netI 0.1257
_diffrn_reflns_limit_h_max 14
_diffrn_reflns_limit_h_min -14
_diffrn_reflns_limit_k_max 14
_diffrn_reflns_limit_k_min -14
_diffrn_reflns_limit_l_max 13
_diffrn_reflns_limit_l_min -12
_diffrn_reflns_number 8016
_diffrn_reflns_theta_full 28.14
_diffrn_reflns_theta_max 28.14
_diffrn_reflns_theta_min 3.56
_exptl_absorpt_coefficient_mu 0.293
_exptl_crystal_colour colourless
_exptl_crystal_density_diffrn 1.286
_exptl_crystal_description 'hexagonal prism'
_exptl_crystal_F_000 468
_exptl_crystal_size_max 0.100
_exptl_crystal_size_mid 0.080
_exptl_crystal_size_min 0.080
_refine_diff_density_max 0.525
_refine_diff_density_min -1.126
_refine_diff_density_rms 0.128
_refine_ls_extinction_method none
_refine_ls_goodness_of_fit_ref 1.447
_refine_ls_hydrogen_treatment constr
_refine_ls_matrix_type full
_refine_ls_number_parameters 49
_refine_ls_number_reflns 949
_refine_ls_number_restraints 0
_refine_ls_restrained_S_all 1.447
_refine_ls_R_factor_all 0.1920
_refine_ls_R_factor_gt 0.0856
_refine_ls_shift/su_max 0.107
_refine_ls_shift/su_mean 0.032
_refine_ls_structure_factor_coef Fsqd
_refine_ls_weighting_details 'calc w=1/[\s^2^(Fo^2^)+(0.0001P)^2^+25.1800P] where P=(Fo^2^+2Fc^2^)/3'
_refine_ls_weighting_scheme calc
_refine_ls_wR_factor_gt 0.1246
_refine_ls_wR_factor_ref 0.3027
_reflns_number_gt 862
_reflns_number_total 949
_reflns_threshold_expression >2sigma(I)
_cod_data_source_file b612002d.txt
_cod_data_source_block compound_1
_cod_database_code 7101659

loop_
_symmetry_equiv_pos_as_xyz
'x, y, z'
'-y, x-y, z'
'-x+y, -x, z'
'-x, -y, z+1/2'
'y, -x+y, z+1/2'
'x-y, x, z+1/2'
'-x, -y, -z'
'y, -x+y, -z'
'x-y, x, -z'
'x, y, -z-1/2'
'-y, x-y, -z-1/2'
'-x+y, -x, -z-1/2'

loop_
_atom_site_label
_atom_site_type_symbol
_atom_site_fract_x
_atom_site_fract_y
_atom_site_fract_z
_atom_site_U_iso_or_equiv
_atom_site_adp_type
_atom_site_occupancy
_atom_site_symmetry_multiplicity
_atom_site_calc_flag
_atom_site_refinement_flags
P1 P 0.5430(4) 0.1836(5) 0.7500 0.0249(11) Uani 1 2 d S
O1 O 0.4611(9) 0.0830(9) 0.6313(8) 0.037(2) Uani 1 1 d .
N1 N 0.6895(17) 0.2101(17) 0.7500 0.041(4) Uani 1 2 d S
C1 C 0.3526(14) -0.0335(13) 0.6821(12) 0.037(3) Uani 1 1 d .
C2 C 0.2572(15) -0.1399(15) 0.6091(15) 0.052(4) Uani 1 1 d .
H2 H 0.2593 -0.1400 0.5176 0.067 Uiso 1 1 calc R
C3 C 0.1570(15) -0.2476(17) 0.6809(14) 0.067(6) Uani 1 1 d .
H3 H 0.0889 -0.3208 0.6361 0.087 Uiso 1 1 calc R

loop_
_atom_site_aniso_label
_atom_site_aniso_U_11
_atom_site_aniso_U_22
_atom_site_aniso_U_33
_atom_site_aniso_U_23
_atom_site_aniso_U_13
_atom_site_aniso_U_12
P1 0.014(2) 0.023(2) 0.026(2) 0.000 0.000 0.0003(18)
O1 0.044(6) 0.039(5) 0.020(4) 0.002(4) 0.004(4) 0.014(4)
N1 0.039(10) 0.035(9) 0.052(10) 0.000 0.000 0.021(8)
C1 0.054(9) 0.033(7) 0.029(7) 0.005(6) 0.007(7) 0.026(7)
C2 0.048(9) 0.044(9) 0.030(7) -0.005(7) -0.003(7) -0.001(7)
C3 0.040(9) 0.063(11) 0.040(8) -0.005(8) -0.009(7) -0.018(8)

loop_
_atom_type_symbol
_atom_type_description
_atom_type_scat_dispersion_real
_atom_type_scat_dispersion_imag
_atom_type_scat_source
C C 0.0033 0.0016 'International Tables Vol C Tables 4.2.6.8 and 6.1.1.4'
H H 0.0000 0.0000 'International Tables Vol C Tables 4.2.6.8 and 6.1.1.4'
N N 0.0061 0.0033 'International Tables Vol C Tables 4.2.6.8 and 6.1.1.4'
O O 0.0106 0.0060 'International Tables Vol C Tables 4.2.6.8 and 6.1.1.4'
P P 0.1023 0.0942 'International Tables Vol C Tables 4.2.6.8 and 6.1.1.4'

loop_
_geom_angle_atom_site_label_1
_geom_angle_atom_site_label_2
_geom_angle_atom_site_label_3
_geom_angle
_geom_angle_site_symmetry_1
_geom_angle_site_symmetry_3
N1 P1 N1 118.2(11) . 3_665
N1 P1 O1 109.2(6) . .
N1 P1 O1 110.5(5) 3_665 .
N1 P1 O1 109.2(6) . 10_557
N1 P1 O1 110.5(5) 3_665 10_557
O1 P1 O1 97.3(7) . 10_557
C1 O1 P1 109.4(7) . .
P1 N1 P1 121.8(11) . 2_655
C2 C1 C1 122.6(8) . 10_557
C2 C1 O1 125.6(11) . .
C1 C1 O1 111.8(6) 10_557 .
C1 C2 C3 116.0(13) . .
C3 C3 C2 121.4(8) 10_557 .

loop_
_geom_bond_atom_site_label_1
_geom_bond_atom_site_label_2
_geom_bond_distance
_geom_bond_site_symmetry_2
P1 N1 1.548(17) .
P1 N1 1.598(17) 3_665
P1 O1 1.606(9) .
P1 O1 1.606(9) 10_557
O1 C1 1.391(16) .
N1 P1 1.598(17) 2_655
C1 C2 1.377(18) .
C1 C1 1.38(2) 10_557
C2 C3 1.398(19) .
C3 C3 1.40(3) 10_557
